data_7052533
loop_
_publ_author_name
'Dom\'inguez, Oscar'
'Rodr\'iguez-Molina, Braulio'
'Rodr\'iguez, Mario'
'Ariza, Armando'
'Farf\'an, Norberto'
'Santillan, Rosa'

_publ_section_title
;
 X-Ray crystallographic and spectroscopic properties of eight Schiff
 bases as evidence of the proton transfer reaction. Role of the
 intermolecular hydrogen bond
;
_journal_issue 1
_journal_name_full 'New Journal of Chemistry'
_journal_page_first 156
_journal_paper_doi 10.1039/c0nj00179a
_journal_volume 35
_journal_year 2011
_chemical_formula_moiety 'C22 H29 N1 O2'
_chemical_formula_sum 'C22 H29 N O2'
_chemical_formula_weight 339.46
_chemical_name_common '2,4-ditertbutyl-6-((2-hydroxymethylphenylimino)methyl) phenol'
_chemical_name_systematic
;
2,4-ditertbutyl-6-[(2-hydroxymethylphenylimino)methyl] phenol
;
_space_group_IT_number 2
_symmetry_cell_setting triclinic
_symmetry_Int_Tables_number 2
_symmetry_space_group_name_Hall '-P 1'
_symmetry_space_group_name_H-M 'P -1'
_atom_sites_solution_hydrogens geom
_atom_sites_solution_primary direct
_atom_sites_solution_secondary difmap
_cell_angle_alpha 95.9376(7)
_cell_angle_beta 104.1553(8)
_cell_angle_gamma 92.2975(8)
_cell_formula_units_Z 4
_cell_length_a 10.2518(2)
_cell_length_b 10.4845(2)
_cell_length_c 19.6987(4)
_cell_measurement_reflns_used 14677
_cell_measurement_temperature 293(2)
_cell_measurement_theta_max 27.485
_cell_measurement_theta_min 1.018
_cell_measurement_wavelength 0.71073
_cell_volume 2037.31(7)
_computing_cell_refinement 'HKL Scalepack (Otwinowski & Minor 1997)'
_computing_data_collection 'Collect (Nonius BV, 1997-2000)'
_computing_data_reduction 'HKL Denzo and Scalepack (Otwinowski & Minor 1997)'
_computing_molecular_graphics 'Ortep-3 for Windows (Farrugia, 1997)'
_computing_publication_material 'WinGX publication routines (Farrugia, 1999)'
_computing_structure_refinement 'SHELXL-97 (Sheldrick, 2008)'
_computing_structure_solution 'SHELXS-86 (Sheldrick, 1986)'
_diffrn_ambient_temperature 293(2)
_diffrn_detector 'CCD plate'
_diffrn_detector_area_resol_mean 9
_diffrn_measured_fraction_theta_full 0.983
_diffrn_measured_fraction_theta_max 0.983
_diffrn_measurement_device '95mm CCD camera on \k-goniostat'
_diffrn_measurement_device_type KappaCCD
_diffrn_measurement_method 'CCD rotation images, thick slices'
_diffrn_radiation_monochromator graphite
_diffrn_radiation_probe x-ray
_diffrn_radiation_type MoK\a
_diffrn_radiation_wavelength 0.71073
_diffrn_reflns_av_R_equivalents 0.0575
_diffrn_reflns_av_sigmaI/netI 0.0772
_diffrn_reflns_limit_h_max 11
_diffrn_reflns_limit_h_min -13
_diffrn_reflns_limit_k_max 13
_diffrn_reflns_limit_k_min -11
_diffrn_reflns_limit_l_max 25
_diffrn_reflns_limit_l_min -25
_diffrn_reflns_number 23875
_diffrn_reflns_theta_full 27.56
_diffrn_reflns_theta_max 27.56
_diffrn_reflns_theta_min 1.07
_diffrn_source 'Enraf Nonius FR590'
_exptl_absorpt_coefficient_mu 0.070
_exptl_absorpt_correction_type none
_exptl_crystal_colour Yellow
_exptl_crystal_density_diffrn 1.107
_exptl_crystal_density_method 'not measured'
_exptl_crystal_description Prism
_exptl_crystal_F_000 736
_exptl_crystal_size_max 0.35
_exptl_crystal_size_mid 0.25
_exptl_crystal_size_min 0.25
_refine_diff_density_max 0.284
_refine_diff_density_min -0.378
_refine_diff_density_rms 0.075
_refine_ls_extinction_method none
_refine_ls_goodness_of_fit_ref 1.033
_refine_ls_hydrogen_treatment mixed
_refine_ls_matrix_type full
_refine_ls_number_parameters 495
_refine_ls_number_reflns 9270
_refine_ls_number_restraints 8
_refine_ls_restrained_S_all 1.031
_refine_ls_R_factor_all 0.1378
_refine_ls_R_factor_gt 0.0719
_refine_ls_shift/su_max 0.000
_refine_ls_shift/su_mean 0.000
_refine_ls_structure_factor_coef Fsqd
_refine_ls_weighting_details 'calc w=1/[\s^2^(Fo^2^)+(0.0846P)^2^+0.2356P] where P=(Fo^2^+2Fc^2^)/3'
_refine_ls_weighting_scheme calc
_refine_ls_wR_factor_gt 0.1864
_refine_ls_wR_factor_ref 0.2251
_reflns_number_gt 5174
_reflns_number_total 9270
_reflns_threshold_expression >2\s(I)
_cod_data_source_file C0NJ00179A.TXT
_cod_data_source_block Compound2
_cod_database_code 7052533

loop_
_symmetry_equiv_pos_as_xyz
'x, y, z'
'-x, -y, -z'

loop_
_atom_site_label
_atom_site_type_symbol
_atom_site_fract_x
_atom_site_fract_y
_atom_site_fract_z
_atom_site_U_iso_or_equiv
_atom_site_adp_type
_atom_site_occupancy
_atom_site_symmetry_multiplicity
_atom_site_calc_flag
_atom_site_refinement_flags
_atom_site_disorder_assembly
_atom_site_disorder_group
H1B H 0.094(3) 0.375(3) 0.7784(15) 0.091(9) Uiso 1 1 d . . .
H1A H 0.379(3) 0.791(3) 0.8443(16) 0.093(10) Uiso 1 1 d . . .
H16B H 0.263(3) 0.921(3) 0.9202(14) 0.082(8) Uiso 1 1 d . . .
H16A H 0.210(3) 0.781(3) 0.9329(14) 0.087(9) Uiso 1 1 d . . .
C2A C 0.48393(19) 0.78422(19) 0.78453(11) 0.0476(5) Uani 1 1 d . . .
C3A C 0.4931(2) 0.7893(2) 0.71452(11) 0.0495(5) Uani 1 1 d . . .
O2C O 0.1533(7) 0.9579(7) 0.9813(5) 0.076(2) Uani 0.374(2) 1 d PD A 1
H2C H 0.0976 0.9844 0.9493 0.114 Uiso 0.374(2) 1 calc PR A 1
O2A O 0.1073(4) 0.8981(4) 0.9613(3) 0.0715(13) Uani 0.627(4) 1 d PD A 2
H2A H 0.1047 0.9763 0.9684 0.107 Uiso 0.627(4) 1 calc PR A 2
C4A C 0.6215(2) 0.7941(2) 0.70376(11) 0.0539(5) Uani 1 1 d . . .
H4A H 0.6289 0.7953 0.6577 0.065 Uiso 1 1 calc R . .
C5A C 0.7414(2) 0.7973(2) 0.75687(11) 0.0511(5) Uani 1 1 d . B .
C6A C 0.72747(19) 0.7963(2) 0.82453(10) 0.0490(5) Uani 1 1 d . . .
H6A H 0.8046 0.8006 0.8614 0.059 Uiso 1 1 calc R . .
C7A C 0.60111(19) 0.78922(19) 0.83961(10) 0.0457(5) Uani 1 1 d . . .
C8A C 0.5956(2) 0.80291(19) 0.91289(11) 0.0485(5) Uani 1 1 d . . .
H8A H 0.6761 0.8117 0.9478 0.058 Uiso 1 1 calc R . .
C10A C 0.4801(2) 0.83204(19) 1.00295(11) 0.0509(5) Uani 1 1 d U . .
C15A C 0.3547(2) 0.86549(19) 1.01377(12) 0.0567(6) Uani 1 1 d U A .
C14A C 0.3450(3) 0.8947(2) 1.08257(15) 0.0716(7) Uani 1 1 d U . .
H14A H 0.2628 0.9171 1.0907 0.086 Uiso 1 1 calc R . .
C13A C 0.4536(3) 0.8912(2) 1.13906(14) 0.0764(8) Uani 1 1 d U . .
H13A H 0.4442 0.9104 1.1847 0.092 Uiso 1 1 calc R . .
C12A C 0.5758(3) 0.8595(2) 1.12805(13) 0.0747(7) Uani 1 1 d U . .
H12A H 0.6500 0.8588 1.1662 0.090 Uiso 1 1 calc R . .
C11A C 0.5887(3) 0.8288(2) 1.06028(12) 0.0647(6) Uani 1 1 d U . .
H11A H 0.6713 0.8056 1.0531 0.078 Uiso 1 1 calc R . .
C16A C 0.2372(3) 0.8678(3) 0.95088(16) 0.0721(7) Uani 1 1 d D . .
C21A C 0.3662(2) 0.7922(2) 0.65418(12) 0.0621(6) Uani 1 1 d U . .
C17A C 0.8810(2) 0.8073(3) 0.74120(13) 0.0718(6) Uani 1 1 d DU . .
C23A C 0.2922(3) 0.9125(3) 0.66827(15) 0.0836(8) Uani 1 1 d U . .
H23A H 0.2666 0.9106 0.7119 0.125 Uiso 1 1 calc R . .
H23B H 0.2129 0.9144 0.6305 0.125 Uiso 1 1 calc R . .
H23C H 0.3506 0.9878 0.6712 0.125 Uiso 1 1 calc R . .
C24A C 0.2727(2) 0.6707(3) 0.64719(14) 0.0784(7) Uani 1 1 d U . .
H24A H 0.3193 0.5961 0.6372 0.118 Uiso 1 1 calc R . .
H24B H 0.1937 0.6742 0.6095 0.118 Uiso 1 1 calc R . .
H24C H 0.2466 0.6657 0.6905 0.118 Uiso 1 1 calc R . .
C22A C 0.4017(3) 0.7981(3) 0.58325(13) 0.0882(9) Uani 1 1 d U . .
H22A H 0.4602 0.8733 0.5860 0.132 Uiso 1 1 calc R . .
H22B H 0.3207 0.8019 0.5469 0.132 Uiso 1 1 calc R . .
H22C H 0.4465 0.7228 0.5724 0.132 Uiso 1 1 calc R . .
C18A C 0.9694(3) 0.7058(4) 0.7777(2) 0.0718(6) Uani 0.707(3) 1 d PDU B 1
H18A H 0.9291 0.6213 0.7587 0.108 Uiso 0.707(3) 1 calc PR B 1
H18B H 0.9762 0.7183 0.8274 0.108 Uiso 0.707(3) 1 calc PR B 1
H18C H 1.0577 0.7146 0.7696 0.108 Uiso 0.707(3) 1 calc PR B 1
C20A C 0.8764(5) 0.7902(6) 0.6633(2) 0.0991(10) Uani 0.707(3) 1 d PDU B 1
H20A H 0.9665 0.7882 0.6574 0.149 Uiso 0.707(3) 1 calc PR B 1
H20B H 0.8335 0.8607 0.6415 0.149 Uiso 0.707(3) 1 calc PR B 1
H20C H 0.8262 0.7111 0.6416 0.149 Uiso 0.707(3) 1 calc PR B 1
C19A C 0.9496(4) 0.9434(5) 0.7721(3) 0.0991(10) Uani 0.707(3) 1 d PDU B 1
H19A H 1.0353 0.9524 0.7609 0.149 Uiso 0.707(3) 1 calc PR B 1
H19B H 0.9628 0.9538 0.8224 0.149 Uiso 0.707(3) 1 calc PR B 1
H19C H 0.8930 1.0077 0.7521 0.149 Uiso 0.707(3) 1 calc PR B 1
C18C C 0.9950(9) 0.7902(14) 0.8040(5) 0.0991(10) Uani 0.293(3) 1 d PD B 2
H18D H 0.9756 0.7135 0.8235 0.149 Uiso 0.293(3) 1 calc PR B 2
H18E H 1.0045 0.8630 0.8390 0.149 Uiso 0.293(3) 1 calc PR B 2
H18F H 1.0774 0.7831 0.7893 0.149 Uiso 0.293(3) 1 calc PR B 2
C20C C 0.8769(11) 0.7083(13) 0.6759(6) 0.0991(10) Uani 0.293(3) 1 d PD B 2
H20D H 0.8122 0.7315 0.6357 0.149 Uiso 0.293(3) 1 calc PR B 2
H20E H 0.8515 0.6241 0.6853 0.149 Uiso 0.293(3) 1 calc PR B 2
H20F H 0.9644 0.7084 0.6664 0.149 Uiso 0.293(3) 1 calc PR B 2
C19C C 0.9018(11) 0.9414(10) 0.7221(6) 0.0991(10) Uani 0.293(3) 1 d PD B 2
H19D H 0.9959 0.9607 0.7262 0.149 Uiso 0.293(3) 1 calc PR B 2
H19E H 0.8708 1.0023 0.7535 0.149 Uiso 0.293(3) 1 calc PR B 2
H19F H 0.8517 0.9463 0.6745 0.149 Uiso 0.293(3) 1 calc PR B 2
N9A N 0.48419(17) 0.80341(16) 0.93143(9) 0.0512(4) Uani 1 1 d . . .
O1A O 0.36120(14) 0.77888(17) 0.79871(9) 0.0647(5) Uani 1 1 d . . .
C2B C 0.1903(2) 0.3492(2) 0.71105(11) 0.0504(5) Uani 1 1 d . . .
C3B C 0.1963(2) 0.3077(2) 0.64187(11) 0.0533(5) Uani 1 1 d . . .
C4B C 0.3236(2) 0.3059(2) 0.62982(11) 0.0584(6) Uani 1 1 d . . .
H4B H 0.3294 0.2781 0.5843 0.070 Uiso 1 1 calc R . .
C5B C 0.4447(2) 0.3427(2) 0.68066(12) 0.0573(6) Uani 1 1 d . . .
C6B C 0.4331(2) 0.3851(2) 0.74692(11) 0.0564(5) Uani 1 1 d . . .
H6B H 0.5108 0.4128 0.7819 0.068 Uiso 1 1 calc R . .
C7B C 0.3083(2) 0.3879(2) 0.76362(10) 0.0504(5) Uani 1 1 d . . .
C8B C 0.3051(2) 0.4210(2) 0.83632(11) 0.0535(5) Uani 1 1 d . . .
H8B H 0.3854 0.4490 0.8693 0.064 Uiso 1 1 calc R . .
C10B C 0.2000(2) 0.43614(19) 0.93006(10) 0.0489(5) Uani 1 1 d . . .
C15B C 0.1117(2) 0.3602(2) 0.95535(11) 0.0522(5) Uani 1 1 d . . .
C14B C 0.1128(3) 0.3827(2) 1.02617(12) 0.0657(6) Uani 1 1 d . . .
H14B H 0.0535 0.3338 1.0436 0.079 Uiso 1 1 calc R . .
C13B C 0.1996(3) 0.4756(3) 1.07133(13) 0.0715(7) Uani 1 1 d . . .
H13B H 0.1990 0.4885 1.1187 0.086 Uiso 1 1 calc R . .
C12B C 0.2867(3) 0.5488(2) 1.04627(13) 0.0709(7) Uani 1 1 d . . .
H12B H 0.3456 0.6115 1.0767 0.085 Uiso 1 1 calc R . .
C11B C 0.2875(2) 0.5301(2) 0.97597(12) 0.0638(6) Uani 1 1 d . . .
H11B H 0.3467 0.5805 0.9592 0.077 Uiso 1 1 calc R . .
C16B C 0.0213(3) 0.2527(2) 0.90841(13) 0.0698(7) Uani 1 1 d . . .
H16C H -0.0695 0.2809 0.8947 0.084 Uiso 1 1 calc R . .
H16D H 0.0522 0.2342 0.8659 0.084 Uiso 1 1 calc R . .
C21B C 0.0673(2) 0.2694(3) 0.58286(12) 0.0643(6) Uani 1 1 d U . .
C17B C 0.5798(2) 0.3353(3) 0.66071(13) 0.0712(7) Uani 1 1 d D . .
C22B C -0.0220(2) 0.3831(3) 0.57478(14) 0.0800(8) Uani 1 1 d . . .
H22D H -0.0443 0.4083 0.6186 0.120 Uiso 1 1 calc R . .
H22F H -0.1032 0.3585 0.5386 0.120 Uiso 1 1 calc R . .
H22E H 0.0256 0.4539 0.5620 0.120 Uiso 1 1 calc R . .
C23B C -0.0104(3) 0.1538(3) 0.60037(16) 0.0863(8) Uani 1 1 d . . .
H23D H 0.0447 0.0818 0.6038 0.130 Uiso 1 1 calc R . .
H23E H -0.0916 0.1320 0.5638 0.130 Uiso 1 1 calc R . .
H23F H -0.0329 0.1756 0.6445 0.130 Uiso 1 1 calc R . .
C24B C 0.0993(3) 0.2313(4) 0.51158(14) 0.1088(12) Uani 1 1 d . . .
H24F H 0.1457 0.3029 0.4988 0.163 Uiso 1 1 calc R . .
H24D H 0.0169 0.2074 0.4762 0.163 Uiso 1 1 calc R . .
H24E H 0.1555 0.1600 0.5152 0.163 Uiso 1 1 calc R . .
C19B C 0.6989(3) 0.3772(4) 0.72339(17) 0.1180(14) Uani 1 1 d DU . .
H19G H 0.6902 0.4638 0.7421 0.177 Uiso 1 1 calc R . .
H19H H 0.7812 0.3730 0.7085 0.177 Uiso 1 1 calc R . .
H19I H 0.7003 0.3212 0.7591 0.177 Uiso 1 1 calc R . .
C20B C 0.5947(3) 0.1968(4) 0.6316(2) 0.1188(13) Uani 1 1 d DU . .
H20G H 0.5955 0.1413 0.6675 0.178 Uiso 1 1 calc R . .
H20H H 0.6776 0.1926 0.6172 0.178 Uiso 1 1 calc R . .
H20I H 0.5203 0.1697 0.5917 0.178 Uiso 1 1 calc R . .
C18B C 0.5830(3) 0.4234(4) 0.60410(18) 0.1075(11) Uani 1 1 d DU . .
H18G H 0.5078 0.3994 0.5643 0.161 Uiso 1 1 calc R . .
H18H H 0.6655 0.4155 0.5896 0.147(13) Uiso 1 1 calc R . .
H18I H 0.5778 0.5108 0.6228 0.21(2) Uiso 1 1 calc R . .
N9B N 0.19669(17) 0.41362(17) 0.85728(9) 0.0519(4) Uani 1 1 d . . .
O2B O 0.0176(2) 0.13949(17) 0.94041(12) 0.0949(6) Uani 1 1 d D . .
H2B H -0.0180 0.1519 0.9733 0.142 Uiso 1 1 calc RD . .
O1B O 0.06850(14) 0.34947(17) 0.72697(9) 0.0644(5) Uani 1 1 d . . .

loop_
_atom_site_aniso_label
_atom_site_aniso_U_11
_atom_site_aniso_U_22
_atom_site_aniso_U_33
_atom_site_aniso_U_23
_atom_site_aniso_U_13
_atom_site_aniso_U_12
C2A 0.0387(11) 0.0554(12) 0.0503(12) 0.0046(9) 0.0143(9) 0.0060(9)
C3A 0.0425(11) 0.0584(12) 0.0466(12) 0.0026(9) 0.0106(9) 0.0030(9)
O2C 0.060(4) 0.087(5) 0.099(6) 0.032(4) 0.043(4) 0.034(3)
O2A 0.065(3) 0.081(3) 0.086(3) 0.025(2) 0.044(2) 0.0220(19)
C4A 0.0493(12) 0.0733(14) 0.0390(11) 0.0038(10) 0.0127(9) -0.0002(10)
C5A 0.0426(11) 0.0664(13) 0.0458(12) 0.0018(9) 0.0165(9) 0.0009(9)
C6A 0.0392(10) 0.0628(13) 0.0439(11) 0.0038(9) 0.0093(9) 0.0049(9)
C7A 0.0450(11) 0.0512(11) 0.0434(11) 0.0054(8) 0.0151(9) 0.0069(9)
C8A 0.0472(11) 0.0535(12) 0.0477(12) 0.0072(9) 0.0160(9) 0.0087(9)
C10A 0.0650(13) 0.0449(11) 0.0511(12) 0.0107(9) 0.0275(10) 0.0080(10)
C15A 0.0747(15) 0.0447(11) 0.0654(14) 0.0146(10) 0.0410(12) 0.0121(10)
C14A 0.103(2) 0.0544(13) 0.0785(18) 0.0128(12) 0.0598(16) 0.0117(13)
C13A 0.131(2) 0.0533(14) 0.0586(16) 0.0053(11) 0.0516(17) 0.0059(14)
C12A 0.111(2) 0.0652(15) 0.0505(14) 0.0089(11) 0.0242(14) 0.0106(14)
C11A 0.0784(16) 0.0682(15) 0.0541(14) 0.0131(11) 0.0248(12) 0.0162(12)
C16A 0.0647(16) 0.086(2) 0.086(2) 0.0326(16) 0.0449(15) 0.0276(14)
C21A 0.0478(12) 0.0812(16) 0.0545(13) 0.0122(11) 0.0050(10) 0.0074(11)
C17A 0.0426(10) 0.1121(17) 0.0631(13) 0.0020(11) 0.0218(9) -0.0003(10)
C23A 0.0675(16) 0.0917(19) 0.087(2) 0.0220(15) 0.0033(14) 0.0216(14)
C24A 0.0542(14) 0.0890(18) 0.0786(18) 0.0045(14) -0.0051(12) -0.0068(13)
C22A 0.0675(16) 0.141(3) 0.0508(15) 0.0219(15) -0.0003(12) 0.0071(16)
C18A 0.0426(10) 0.1121(17) 0.0631(13) 0.0020(11) 0.0218(9) -0.0003(10)
C20A 0.0696(16) 0.151(3) 0.0798(19) -0.008(2) 0.0384(15) -0.0270(19)
C19A 0.0696(16) 0.151(3) 0.0798(19) -0.008(2) 0.0384(15) -0.0270(19)
C18C 0.0696(16) 0.151(3) 0.0798(19) -0.008(2) 0.0384(15) -0.0270(19)
C20C 0.0696(16) 0.151(3) 0.0798(19) -0.008(2) 0.0384(15) -0.0270(19)
C19C 0.0696(16) 0.151(3) 0.0798(19) -0.008(2) 0.0384(15) -0.0270(19)
N9A 0.0550(10) 0.0569(10) 0.0490(10) 0.0104(8) 0.0239(8) 0.0104(8)
O1A 0.0395(8) 0.1002(13) 0.0573(11) 0.0073(9) 0.0183(7) 0.0066(8)
C2B 0.0421(11) 0.0642(13) 0.0487(12) 0.0135(10) 0.0160(9) 0.0020(9)
C3B 0.0465(11) 0.0681(14) 0.0464(12) 0.0069(10) 0.0140(9) 0.0022(10)
C4B 0.0553(13) 0.0776(15) 0.0453(12) 0.0026(10) 0.0207(10) 0.0025(11)
C5B 0.0445(12) 0.0765(15) 0.0541(13) 0.0083(11) 0.0183(10) 0.0028(10)
C6B 0.0413(11) 0.0804(15) 0.0466(12) 0.0086(10) 0.0094(9) -0.0003(10)
C7B 0.0460(11) 0.0641(13) 0.0435(11) 0.0105(9) 0.0141(9) 0.0021(9)
C8B 0.0478(12) 0.0670(14) 0.0450(12) 0.0079(10) 0.0102(9) 0.0019(10)
C10B 0.0540(12) 0.0521(12) 0.0444(11) 0.0092(9) 0.0169(9) 0.0106(10)
C15B 0.0539(12) 0.0591(13) 0.0492(12) 0.0134(10) 0.0189(10) 0.0139(10)
C14B 0.0732(15) 0.0789(16) 0.0540(14) 0.0198(12) 0.0263(12) 0.0175(13)
C13B 0.0982(19) 0.0745(16) 0.0452(13) 0.0102(12) 0.0195(13) 0.0264(15)
C12B 0.0941(19) 0.0610(14) 0.0523(14) 0.0003(11) 0.0100(13) 0.0101(13)
C11B 0.0750(16) 0.0550(13) 0.0623(15) 0.0044(11) 0.0203(12) 0.0018(12)
C16B 0.0642(15) 0.0743(16) 0.0751(17) 0.0173(13) 0.0231(13) -0.0045(12)
C21B 0.0475(12) 0.0904(17) 0.0504(13) -0.0007(11) 0.0083(10) 0.0000(12)
C17B 0.0488(13) 0.1005(19) 0.0678(16) -0.0003(14) 0.0257(12) 0.0023(12)
C22B 0.0635(15) 0.105(2) 0.0638(16) 0.0211(14) -0.0040(12) 0.0067(14)
C23B 0.0637(16) 0.0877(19) 0.097(2) -0.0017(16) 0.0078(15) -0.0086(14)
C24B 0.0749(18) 0.187(4) 0.0514(16) -0.0226(19) 0.0084(14) -0.003(2)
C19B 0.0454(15) 0.209(4) 0.096(2) -0.012(2) 0.0251(15) -0.0085(19)
C20B 0.075(2) 0.128(3) 0.161(3) -0.014(2) 0.054(2) 0.0188(19)
C18B 0.076(2) 0.153(3) 0.113(3) 0.030(2) 0.0582(19) 0.0012(19)
N9B 0.0533(10) 0.0628(11) 0.0431(10) 0.0108(8) 0.0167(8) 0.0056(8)
O2B 0.1345(18) 0.0637(11) 0.1087(16) 0.0140(10) 0.0712(14) 0.0057(11)
O1B 0.0418(8) 0.1014(13) 0.0515(10) 0.0066(8) 0.0159(7) 0.0026(8)

loop_
_atom_type_symbol
_atom_type_description
_atom_type_scat_dispersion_real
_atom_type_scat_dispersion_imag
_atom_type_scat_source
C C 0.0033 0.0016 'International Tables Vol C Tables 4.2.6.8 and 6.1.1.4'
H H 0.0000 0.0000 'International Tables Vol C Tables 4.2.6.8 and 6.1.1.4'
N N 0.0061 0.0033 'International Tables Vol C Tables 4.2.6.8 and 6.1.1.4'
O O 0.0106 0.0060 'International Tables Vol C Tables 4.2.6.8 and 6.1.1.4'

loop_
_geom_angle_atom_site_label_1
_geom_angle_atom_site_label_2
_geom_angle_atom_site_label_3
_geom_angle
_geom_angle_site_symmetry_1
_geom_angle_site_symmetry_3
_geom_angle_publ_flag
O1A C2A C7A 119.98(18) . . ?
O1A C2A C3A 119.58(18) . . ?
C7A C2A C3A 120.40(17) . . ?
C4A C3A C2A 116.54(18) . . ?
C4A C3A C21A 122.30(19) . . ?
C2A C3A C21A 121.16(18) . . ?
C16A O2C H2C 109.5 . . ?
C16A O2A H2A 109.5 . . ?
C3A C4A C5A 125.12(19) . . ?
C3A C4A H4A 117.4 . . ?
C5A C4A H4A 117.4 . . ?
C6A C5A C4A 116.18(18) . . ?
C6A C5A C17A 121.58(19) . . ?
C4A C5A C17A 122.19(19) . . ?
C5A C6A C7A 122.15(18) . . ?
C5A C6A H6A 118.9 . . ?
C7A C6A H6A 118.9 . . ?
C6A C7A C2A 119.55(18) . . ?
C6A C7A C8A 118.45(18) . . ?
C2A C7A C8A 121.57(17) . . ?
N9A C8A C7A 122.58(19) . . ?
N9A C8A H8A 118.7 . . ?
C7A C8A H8A 118.7 . . ?
C11A C10A C15A 119.71(19) . . ?
C11A C10A N9A 124.69(19) . . ?
C15A C10A N9A 115.61(19) . . ?
C14A C15A C10A 118.0(2) . . ?
C14A C15A C16A 122.9(2) . . ?
C10A C15A C16A 119.09(19) . . ?
C13A C14A C15A 121.7(2) . . ?
C13A C14A H14A 119.1 . . ?
C15A C14A H14A 119.1 . . ?
C12A C13A C14A 119.9(2) . . ?
C12A C13A H13A 120.1 . . ?
C14A C13A H13A 120.1 . . ?
C13A C12A C11A 119.9(3) . . ?
C13A C12A H12A 120.1 . . ?
C11A C12A H12A 120.1 . . ?
C12A C11A C10A 120.7(2) . . ?
C12A C11A H11A 119.6 . . ?
C10A C11A H11A 119.6 . . ?
O2A C16A C15A 119.7(3) . . ?
O2C C16A C15A 100.3(4) . . ?
O2A C16A H16B 110.3(16) . . ?
O2C C16A H16B 97.8(16) . . ?
C15A C16A H16B 108.4(16) . . ?
O2A C16A H16A 94.5(17) . . ?
O2C C16A H16A 124.7(17) . . ?
C15A C16A H16A 106.5(17) . . ?
H16B C16A H16A 117(2) . . ?
C23A C21A C22A 107.5(2) . . ?
C23A C21A C3A 109.44(19) . . ?
C22A C21A C3A 111.56(19) . . ?
C23A C21A C24A 110.2(2) . . ?
C22A C21A C24A 107.6(2) . . ?
C3A C21A C24A 110.5(2) . . ?
C18C C17A C19C 107.2(7) . . ?
C18C C17A C20A 129.8(4) . . ?
C19C C17A C20A 74.5(5) . . ?
C18C C17A C5A 113.1(4) . . ?
C19C C17A C5A 107.1(4) . . ?
C20A C17A C5A 113.8(2) . . ?
C19C C17A C18A 137.3(5) . . ?
C20A C17A C18A 108.9(3) . . ?
C5A C17A C18A 109.5(2) . . ?
C18C C17A C20C 112.9(7) . . ?
C19C C17A C20C 108.9(7) . . ?
C5A C17A C20C 107.4(4) . . ?
C18A C17A C20C 80.3(6) . . ?
C18C C17A C19A 72.8(5) . . ?
C20A C17A C19A 107.4(3) . . ?
C5A C17A C19A 108.5(2) . . ?
C18A C17A C19A 108.5(3) . . ?
C20C C17A C19A 137.1(5) . . ?
C21A C23A H23A 109.5 . . ?
C21A C23A H23B 109.5 . . ?
H23A C23A H23B 109.5 . . ?
C21A C23A H23C 109.5 . . ?
H23A C23A H23C 109.5 . . ?
H23B C23A H23C 109.5 . . ?
C21A C24A H24A 109.5 . . ?
C21A C24A H24B 109.5 . . ?
H24A C24A H24B 109.5 . . ?
C21A C24A H24C 109.5 . . ?
H24A C24A H24C 109.5 . . ?
H24B C24A H24C 109.5 . . ?
C21A C22A H22A 109.5 . . ?
C21A C22A H22B 109.5 . . ?
H22A C22A H22B 109.5 . . ?
C21A C22A H22C 109.5 . . ?
H22A C22A H22C 109.5 . . ?
H22B C22A H22C 109.5 . . ?
C17A C18A H18A 109.5 . . ?
C17A C18A H18B 109.5 . . ?
C17A C18A H18C 109.5 . . ?
C17A C20A H20A 109.5 . . ?
C17A C20A H20B 109.5 . . ?
C17A C20A H20C 109.5 . . ?
C17A C19A H19A 109.5 . . ?
C17A C19A H19B 109.5 . . ?
C17A C19A H19C 109.5 . . ?
C17A C18C H18D 109.5 . . ?
C17A C18C H18E 109.5 . . ?
H18D C18C H18E 109.5 . . ?
C17A C18C H18F 109.5 . . ?
H18D C18C H18F 109.5 . . ?
H18E C18C H18F 109.5 . . ?
C17A C20C H20D 109.5 . . ?
C17A C20C H20E 109.5 . . ?
H20D C20C H20E 109.5 . . ?
C17A C20C H20F 109.5 . . ?
H20D C20C H20F 109.5 . . ?
H20E C20C H20F 109.5 . . ?
C17A C19C H19D 109.5 . . ?
C17A C19C H19E 109.5 . . ?
H19D C19C H19E 109.5 . . ?
C17A C19C H19F 109.5 . . ?
H19D C19C H19F 109.5 . . ?
H19E C19C H19F 109.5 . . ?
C8A N9A C10A 121.93(18) . . ?
C2A O1A H1A 104.0(19) . . ?
O1B C2B C7B 120.08(18) . . ?
O1B C2B C3B 119.30(18) . . ?
C7B C2B C3B 120.61(18) . . ?
C4B C3B C2B 116.31(19) . . ?
C4B C3B C21B 122.41(19) . . ?
C2B C3B C21B 121.27(18) . . ?
C3B C4B C5B 125.27(19) . . ?
C3B C4B H4B 117.4 . . ?
C5B C4B H4B 117.4 . . ?
C6B C5B C4B 116.11(19) . . ?
C6B C5B C17B 123.64(19) . . ?
C4B C5B C17B 120.25(19) . . ?
C5B C6B C7B 122.08(19) . . ?
C5B C6B H6B 119.0 . . ?
C7B C6B H6B 119.0 . . ?
C6B C7B C2B 119.58(18) . . ?
C6B C7B C8B 118.85(19) . . ?
C2B C7B C8B 121.38(18) . . ?
N9B C8B C7B 122.90(19) . . ?
N9B C8B H8B 118.5 . . ?
C7B C8B H8B 118.5 . . ?
C11B C10B C15B 119.82(19) . . ?
C11B C10B N9B 122.4(2) . . ?
C15B C10B N9B 117.79(18) . . ?
C14B C15B C10B 118.2(2) . . ?
C14B C15B C16B 120.3(2) . . ?
C10B C15B C16B 121.43(19) . . ?
C13B C14B C15B 121.7(2) . . ?
C13B C14B H14B 119.2 . . ?
C15B C14B H14B 119.2 . . ?
C12B C13B C14B 119.7(2) . . ?
C12B C13B H13B 120.1 . . ?
C14B C13B H13B 120.1 . . ?
C13B C12B C11B 120.2(2) . . ?
C13B C12B H12B 119.9 . . ?
C11B C12B H12B 119.9 . . ?
C12B C11B C10B 120.3(2) . . ?
C12B C11B H11B 119.9 . . ?
C10B C11B H11B 119.9 . . ?
O2B C16B C15B 113.4(2) . . ?
O2B C16B H16C 108.9 . . ?
C15B C16B H16C 108.9 . . ?
O2B C16B H16D 108.9 . . ?
C15B C16B H16D 108.9 . . ?
H16C C16B H16D 107.7 . . ?
C22B C21B C24B 107.8(2) . . ?
C22B C21B C23B 109.7(2) . . ?
C24B C21B C23B 107.8(2) . . ?
C22B C21B C3B 109.60(19) . . ?
C24B C21B C3B 111.68(19) . . ?
C23B C21B C3B 110.2(2) . . ?
C19B C17B C18B 108.1(3) . . ?
C19B C17B C5B 112.1(2) . . ?
C18B C17B C5B 109.2(2) . . ?
C19B C17B C20B 108.9(3) . . ?
C18B C17B C20B 109.1(3) . . ?
C5B C17B C20B 109.3(2) . . ?
C21B C22B H22D 109.5 . . ?
C21B C22B H22F 109.5 . . ?
H22D C22B H22F 109.5 . . ?
C21B C22B H22E 109.5 . . ?
H22D C22B H22E 109.5 . . ?
H22F C22B H22E 109.5 . . ?
C21B C23B H23D 109.5 . . ?
C21B C23B H23E 109.5 . . ?
H23D C23B H23E 109.5 . . ?
C21B C23B H23F 109.5 . . ?
H23D C23B H23F 109.5 . . ?
H23E C23B H23F 109.5 . . ?
C21B C24B H24F 109.5 . . ?
C21B C24B H24D 109.5 . . ?
H24F C24B H24D 109.5 . . ?
C21B C24B H24E 109.5 . . ?
H24F C24B H24E 109.5 . . ?
H24D C24B H24E 109.5 . . ?
C17B C19B H19G 109.5 . . ?
C17B C19B H19H 109.5 . . ?
H19G C19B H19H 109.5 . . ?
C17B C19B H19I 109.5 . . ?
H19G C19B H19I 109.5 . . ?
H19H C19B H19I 109.5 . . ?
C17B C20B H20G 109.5 . . ?
C17B C20B H20H 109.5 . . ?
H20G C20B H20H 109.5 . . ?
C17B C20B H20I 109.5 . . ?
H20G C20B H20I 109.5 . . ?
H20H C20B H20I 109.5 . . ?
C17B C18B H18G 109.5 . . ?
C17B C18B H18H 109.5 . . ?
H18G C18B H18H 109.5 . . ?
C17B C18B H18I 109.5 . . ?
H18G C18B H18I 109.5 . . ?
H18H C18B H18I 109.5 . . ?
C8B N9B C10B 120.92(18) . . ?
C16B O2B H2B 109.5 . . ?
C2B O1B H1B 102.4(16) . . ?

loop_
_geom_bond_atom_site_label_1
_geom_bond_atom_site_label_2
_geom_bond_distance
_geom_bond_site_symmetry_2
_geom_bond_publ_flag
C2A O1A 1.354(2) . ?
C2A C7A 1.403(3) . ?
C2A C3A 1.411(3) . ?
C3A C4A 1.384(3) . ?
C3A C21A 1.536(3) . ?
O2C C16A 1.480(7) . ?
O2C H2C 0.8200 . ?
O2A C16A 1.439(4) . ?
O2A H2A 0.8200 . ?
C4A C5A 1.402(3) . ?
C4A H4A 0.9300 . ?
C5A C6A 1.376(3) . ?
C5A C17A 1.538(3) . ?
C6A C7A 1.399(3) . ?
C6A H6A 0.9300 . ?
C7A C8A 1.451(3) . ?
C8A N9A 1.281(2) . ?
C8A H8A 0.9300 . ?
C10A C11A 1.383(3) . ?
C10A C15A 1.406(3) . ?
C10A N9A 1.421(2) . ?
C15A C14A 1.387(3) . ?
C15A C16A 1.505(4) . ?
C14A C13A 1.373(4) . ?
C14A H14A 0.9300 . ?
C13A C12A 1.371(4) . ?
C13A H13A 0.9300 . ?
C12A C11A 1.380(3) . ?
C12A H12A 0.9300 . ?
C11A H11A 0.9300 . ?
C16A H16B 0.94(3) . ?
C16A H16A 0.94(3) . ?
C21A C23A 1.534(3) . ?
C21A C22A 1.534(3) . ?
C21A C24A 1.537(3) . ?
C17A C18C 1.511(10) . ?
C17A C19C 1.512(10) . ?
C17A C20A 1.515(5) . ?
C17A C18A 1.545(5) . ?
C17A C20C 1.558(10) . ?
C17A C19A 1.559(5) . ?
C23A H23A 0.9600 . ?
C23A H23B 0.9600 . ?
C23A H23C 0.9600 . ?
C24A H24A 0.9600 . ?
C24A H24B 0.9600 . ?
C24A H24C 0.9600 . ?
C22A H22A 0.9600 . ?
C22A H22B 0.9600 . ?
C22A H22C 0.9600 . ?
C18A H18A 0.9600 . ?
C18A H18B 0.9600 . ?
C18A H18C 0.9600 . ?
C20A H20A 0.9600 . ?
C20A H20B 0.9600 . ?
C20A H20C 0.9600 . ?
C19A H19A 0.9600 . ?
C19A H19B 0.9600 . ?
C19A H19C 0.9600 . ?
C18C H18D 0.9600 . ?
C18C H18E 0.9600 . ?
C18C H18F 0.9600 . ?
C20C H20D 0.9600 . ?
C20C H20E 0.9600 . ?
C20C H20F 0.9600 . ?
C19C H19D 0.9600 . ?
C19C H19E 0.9600 . ?
C19C H19F 0.9600 . ?
O1A H1A 0.87(3) . ?
C2B O1B 1.360(2) . ?
C2B C7B 1.400(3) . ?
C2B C3B 1.404(3) . ?
C3B C4B 1.383(3) . ?
C3B C21B 1.540(3) . ?
C4B C5B 1.402(3) . ?
C4B H4B 0.9300 . ?
C5B C6B 1.369(3) . ?
C5B C17B 1.532(3) . ?
C6B C7B 1.398(3) . ?
C6B H6B 0.9300 . ?
C7B C8B 1.447(3) . ?
C8B N9B 1.279(2) . ?
C8B H8B 0.9300 . ?
C10B C11B 1.393(3) . ?
C10B C15B 1.396(3) . ?
C10B N9B 1.420(2) . ?
C15B C14B 1.387(3) . ?
C15B C16B 1.505(3) . ?
C14B C13B 1.377(4) . ?
C14B H14B 0.9300 . ?
C13B C12B 1.367(4) . ?
C13B H13B 0.9300 . ?
C12B C11B 1.380(3) . ?
C12B H12B 0.9300 . ?
C11B H11B 0.9300 . ?
C16B O2B 1.404(3) . ?
C16B H16C 0.9700 . ?
C16B H16D 0.9700 . ?
C21B C22B 1.530(4) . ?
C21B C24B 1.536(3) . ?
C21B C23B 1.538(4) . ?
C17B C19B 1.522(4) . ?
C17B C18B 1.525(4) . ?
C17B C20B 1.533(4) . ?
C22B H22D 0.9600 . ?
C22B H22F 0.9600 . ?
C22B H22E 0.9600 . ?
C23B H23D 0.9600 . ?
C23B H23E 0.9600 . ?
C23B H23F 0.9600 . ?
C24B H24F 0.9600 . ?
C24B H24D 0.9600 . ?
C24B H24E 0.9600 . ?
C19B H19G 0.9600 . ?
C19B H19H 0.9600 . ?
C19B H19I 0.9600 . ?
C20B H20G 0.9600 . ?
C20B H20H 0.9600 . ?
C20B H20I 0.9600 . ?
C18B H18G 0.9600 . ?
C18B H18H 0.9600 . ?
C18B H18I 0.9600 . ?
O2B H2B 0.8200 . ?
O1B H1B 0.99(3) . ?

loop_
_geom_torsion_atom_site_label_1
_geom_torsion_atom_site_label_2
_geom_torsion_atom_site_label_3
_geom_torsion_atom_site_label_4
_geom_torsion
_geom_torsion_site_symmetry_1
_geom_torsion_site_symmetry_2
_geom_torsion_site_symmetry_3
_geom_torsion_site_symmetry_4
_geom_torsion_publ_flag
O1A C2A C3A C4A -179.75(19) . . . . ?
C7A C2A C3A C4A 2.5(3) . . . . ?
O1A C2A C3A C21A 1.5(3) . . . . ?
C7A C2A C3A C21A -176.26(19) . . . . ?
C2A C3A C4A C5A -1.6(3) . . . . ?
C21A C3A C4A C5A 177.2(2) . . . . ?
C3A C4A C5A C6A -0.5(3) . . . . ?
C3A C4A C5A C17A -177.8(2) . . . . ?
C4A C5A C6A C7A 1.6(3) . . . . ?
C17A C5A C6A C7A 179.0(2) . . . . ?
C5A C6A C7A C2A -0.7(3) . . . . ?
C5A C6A C7A C8A -173.36(19) . . . . ?
O1A C2A C7A C6A -179.20(18) . . . . ?
C3A C2A C7A C6A -1.5(3) . . . . ?
O1A C2A C7A C8A -6.8(3) . . . . ?
C3A C2A C7A C8A 170.95(18) . . . . ?
C6A C7A C8A N9A 176.79(19) . . . . ?
C2A C7A C8A N9A 4.3(3) . . . . ?
C11A C10A C15A C14A 0.2(3) . . . . ?
N9A C10A C15A C14A -179.87(18) . . . . ?
C11A C10A C15A C16A -179.6(2) . . . . ?
N9A C10A C15A C16A 0.3(3) . . . . ?
C10A C15A C14A C13A -0.1(3) . . . . ?
C16A C15A C14A C13A 179.7(2) . . . . ?
C15A C14A C13A C12A 0.6(4) . . . . ?
C14A C13A C12A C11A -1.2(4) . . . . ?
C13A C12A C11A C10A 1.3(4) . . . . ?
C15A C10A C11A C12A -0.8(3) . . . . ?
N9A C10A C11A C12A 179.3(2) . . . . ?
C14A C15A C16A O2A -1.6(4) . . . . ?
C10A C15A C16A O2A 178.1(3) . . . . ?
C14A C15A C16A O2C 24.1(4) . . . . ?
C10A C15A C16A O2C -156.1(4) . . . . ?
C4A C3A C21A C23A -117.7(2) . . . . ?
C2A C3A C21A C23A 61.0(3) . . . . ?
C4A C3A C21A C22A 1.1(3) . . . . ?
C2A C3A C21A C22A 179.8(2) . . . . ?
C4A C3A C21A C24A 120.8(2) . . . . ?
C2A C3A C21A C24A -60.5(3) . . . . ?
C6A C5A C17A C18C 11.0(7) . . . . ?
C4A C5A C17A C18C -171.8(6) . . . . ?
C6A C5A C17A C19C -106.9(5) . . . . ?
C4A C5A C17A C19C 70.3(5) . . . . ?
C6A C5A C17A C20A 172.8(3) . . . . ?
C4A C5A C17A C20A -10.0(4) . . . . ?
C6A C5A C17A C18A 50.6(3) . . . . ?
C4A C5A C17A C18A -132.1(3) . . . . ?
C6A C5A C17A C20C 136.3(6) . . . . ?
C4A C5A C17A C20C -46.5(7) . . . . ?
C6A C5A C17A C19A -67.7(3) . . . . ?
C4A C5A C17A C19A 109.6(3) . . . . ?
C7A C8A N9A C10A -172.38(17) . . . . ?
C11A C10A N9A C8A -17.7(3) . . . . ?
C15A C10A N9A C8A 162.35(19) . . . . ?
O1B C2B C3B C4B -178.0(2) . . . . ?
C7B C2B C3B C4B 0.9(3) . . . . ?
O1B C2B C3B C21B 3.3(3) . . . . ?
C7B C2B C3B C21B -177.8(2) . . . . ?
C2B C3B C4B C5B -0.4(4) . . . . ?
C21B C3B C4B C5B 178.3(2) . . . . ?
C3B C4B C5B C6B -0.9(4) . . . . ?
C3B C4B C5B C17B 179.5(2) . . . . ?
C4B C5B C6B C7B 1.9(3) . . . . ?
C17B C5B C6B C7B -178.6(2) . . . . ?
C5B C6B C7B C2B -1.5(3) . . . . ?
C5B C6B C7B C8B 173.6(2) . . . . ?
O1B C2B C7B C6B 178.9(2) . . . . ?
C3B C2B C7B C6B 0.0(3) . . . . ?
O1B C2B C7B C8B 3.9(3) . . . . ?
C3B C2B C7B C8B -174.9(2) . . . . ?
C6B C7B C8B N9B -172.9(2) . . . . ?
C2B C7B C8B N9B 2.1(3) . . . . ?
C11B C10B C15B C14B 0.9(3) . . . . ?
N9B C10B C15B C14B -179.10(18) . . . . ?
C11B C10B C15B C16B -176.5(2) . . . . ?
N9B C10B C15B C16B 3.5(3) . . . . ?
C10B C15B C14B C13B -1.0(3) . . . . ?
C16B C15B C14B C13B 176.4(2) . . . . ?
C15B C14B C13B C12B 0.5(4) . . . . ?
C14B C13B C12B C11B 0.2(4) . . . . ?
C13B C12B C11B C10B -0.3(4) . . . . ?
C15B C10B C11B C12B -0.3(3) . . . . ?
N9B C10B C11B C12B 179.7(2) . . . . ?
C14B C15B C16B O2B -41.5(3) . . . . ?
C10B C15B C16B O2B 135.8(2) . . . . ?
C4B C3B C21B C22B -119.7(2) . . . . ?
C2B C3B C21B C22B 58.9(3) . . . . ?
C4B C3B C21B C24B -0.4(4) . . . . ?
C2B C3B C21B C24B 178.3(2) . . . . ?
C4B C3B C21B C23B 119.4(3) . . . . ?
C2B C3B C21B C23B -61.9(3) . . . . ?
C6B C5B C17B C19B 1.5(4) . . . . ?
C4B C5B C17B C19B -179.0(3) . . . . ?
C6B C5B C17B C18B -118.4(3) . . . . ?
C4B C5B C17B C18B 61.1(3) . . . . ?
C6B C5B C17B C20B 122.3(3) . . . . ?
C4B C5B C17B C20B -58.2(3) . . . . ?
C7B C8B N9B C10B 174.35(19) . . . . ?
C11B C10B N9B C8B 37.6(3) . . . . ?
C15B C10B N9B C8B -142.4(2) . . . . ?
